data_7237652
loop_
_publ_author_name
'Abazari, Reza'
'Sanati, Soheila'
'Morsali, Ali'
'Slawin, Alexandra M. Z.'
'Carpenter-Warren, Cameron L.'
'Chen, Wei'
'Zheng, Anmin'

_publ_section_title
;
 Ultrafast post-synthetic modification of a pillared cobalt(ii)-based
 metal--organic framework via sulfurization of its pores for
 high-performance supercapacitors
;
_journal_issue 19
_journal_name_full 'Journal of Materials Chemistry A'
_journal_page_first 11953
_journal_paper_doi 10.1039/C9TA01628G
_journal_volume 7
_journal_year 2019
_chemical_formula_moiety 'C64 H44 Co2 N8 O14, 3(C3 H7 N O)'
_chemical_formula_sum 'C73 H65 Co2 N11 O17'
_chemical_formula_weight 1486.22
_space_group_crystal_system triclinic
_space_group_IT_number 2
_space_group_name_Hall '-P 1'
_space_group_name_H-M_alt 'P -1'
_atom_sites_solution_hydrogens mixed
_atom_sites_solution_primary dual
_audit_creation_date 2018-12-13
_audit_creation_method
;
Olex2 1.2
(compiled 2018.05.29 svn.r3508 for OlexSys, GUI svn.r5506)
;
_audit_update_record
;
2018-12-20 deposited with the CCDC.	2019-04-03 downloaded from the CCDC.
;
_cell_angle_alpha 112.424(9)
_cell_angle_beta 99.484(8)
_cell_angle_gamma 106.304(9)
_cell_formula_units_Z 1
_cell_length_a 9.8591(11)
_cell_length_b 14.9188(15)
_cell_length_c 15.0675(13)
_cell_measurement_reflns_used 4014
_cell_measurement_temperature 293(2)
_cell_measurement_theta_max 30.2470
_cell_measurement_theta_min 2.1930
_cell_volume 1871.7(4)
_computing_cell_refinement 'CrysAlisPro 1.171.38.43 (Rigaku OD, 2015)'
_computing_data_collection 'CrysAlisPro 1.171.38.43 (Rigaku OD, 2015)'
_computing_data_reduction 'CrysAlisPro 1.171.38.43 (Rigaku OD, 2015)'
_computing_molecular_graphics 'Olex2 (Dolomanov et al., 2009)'
_computing_publication_material 'Olex2 (Dolomanov et al., 2009)'
_computing_structure_refinement 'XL (Sheldrick, 2008)'
_computing_structure_solution 'ShelXT (Sheldrick, 2015)'
_diffrn_ambient_temperature 293(2)
_diffrn_detector 'CCD plate'
_diffrn_measured_fraction_theta_full 0.9977
_diffrn_measured_fraction_theta_max 0.9089
_diffrn_measurement_details
;
List of Runs (angles in degrees, time in seconds):

  # Type    Start    End  Width  t~exp~   \w     \q     \k     \f   Frames
#--------------------------------------------------------------------------
  1  \w   -120.00  60.00   1.00  120.00    --  -29.54  54.00   0.00  180
  2  \w   -120.00  60.00   1.00  120.00    --  -29.54  54.00 120.00  180
  3  \w   -120.00  60.00   1.00  120.00    --  -29.54  54.00 240.00  180
;
_diffrn_measurement_device 'abstract diffractometer'
_diffrn_measurement_device_type 'dtrek-CrysAlisPro-abstract goniometer imported rigaku-d*trek images'
_diffrn_measurement_method '\w scans'
_diffrn_orient_matrix_type 'CrysAlisPro convention (1999,Acta A55,543-557)'
_diffrn_orient_matrix_UB_11 0.0627707000
_diffrn_orient_matrix_UB_12 -0.0134878000
_diffrn_orient_matrix_UB_13 -0.0050761000
_diffrn_orient_matrix_UB_21 0.0326680000
_diffrn_orient_matrix_UB_22 0.0271702000
_diffrn_orient_matrix_UB_23 0.0531321000
_diffrn_orient_matrix_UB_31 -0.0345476000
_diffrn_orient_matrix_UB_32 -0.0465087000
_diffrn_orient_matrix_UB_33 0.0036535000
_diffrn_radiation_monochromator graphite
_diffrn_radiation_probe x-ray
_diffrn_radiation_type 'Mo K\a'
_diffrn_radiation_wavelength 0.71073
_diffrn_reflns_av_R_equivalents 0.0722
_diffrn_reflns_av_unetI/netI 0.1427
_diffrn_reflns_Laue_measured_fraction_full 0.997
_diffrn_reflns_Laue_measured_fraction_max 0.908
_diffrn_reflns_limit_h_max 14
_diffrn_reflns_limit_h_min -13
_diffrn_reflns_limit_k_max 21
_diffrn_reflns_limit_k_min -20
_diffrn_reflns_limit_l_max 22
_diffrn_reflns_limit_l_min -22
_diffrn_reflns_number 23590
_diffrn_reflns_point_group_measured_fraction_full 0.997
_diffrn_reflns_point_group_measured_fraction_max 0.908
_diffrn_reflns_theta_full 25.242
_diffrn_reflns_theta_max 31.858
_diffrn_reflns_theta_min 1.639
_diffrn_source 'fine-focus sealed X-ray tube'
_diffrn_source_type 'Enhance (Mo) X-ray Source'
_exptl_absorpt_coefficient_mu 0.517
_exptl_absorpt_correction_T_max 1.00000
_exptl_absorpt_correction_T_min 0.94748
_exptl_absorpt_correction_type multi-scan
_exptl_absorpt_process_details
;
CrysAlisPro 1.171.38.43 (Rigaku Oxford Diffraction, 2015)
Empirical absorption correction using spherical harmonics,
 implemented in SCALE3 ABSPACK scaling algorithm.
;
_exptl_crystal_colour pink
_exptl_crystal_colour_primary pink
_exptl_crystal_density_diffrn 1.319
_exptl_crystal_description prism
_exptl_crystal_F_000 770
_exptl_crystal_size_max 0.2
_exptl_crystal_size_mid 0.14
_exptl_crystal_size_min 0.06
_refine_diff_density_max 0.915
_refine_diff_density_min -0.548
_refine_diff_density_rms 0.104
_refine_ls_extinction_method none
_refine_ls_goodness_of_fit_ref 1.089
_refine_ls_hydrogen_treatment mixed
_refine_ls_matrix_type full
_refine_ls_number_parameters 499
_refine_ls_number_reflns 11685
_refine_ls_number_restraints 26
_refine_ls_restrained_S_all 1.089
_refine_ls_R_factor_all 0.1750
_refine_ls_R_factor_gt 0.0906
_refine_ls_shift/su_max 0.001
_refine_ls_shift/su_mean 0.000
_refine_ls_structure_factor_coef Fsqd
_refine_ls_weighting_details 'w=1/[\s^2^(Fo^2^)+(0.0755P)^2^+3.6351P] where P=(Fo^2^+2Fc^2^)/3'
_refine_ls_weighting_scheme calc
_refine_ls_wR_factor_gt 0.2020
_refine_ls_wR_factor_ref 0.2382
_reflns_Friedel_coverage 0.000
_reflns_number_gt 6402
_reflns_number_total 11685
_reflns_threshold_expression 'I > 2\s(I)'
_cod_data_source_file c9ta01628g2.cif
_cod_data_source_block reza84
_cod_database_code 7237652
_shelx_shelxl_version_number 2014/7
_shelx_space_group_comment
;
The symmetry employed for this shelxl refinement is uniquely defined
by the following loop, which should always be used as a source of
symmetry information in preference to the above space-group names.
They are only intended as comments.
;
_shelx_estimated_absorpt_t_max 0.970
_shelx_estimated_absorpt_t_min 0.904
_reflns_odcompleteness_completeness 99.77
_reflns_odcompleteness_iscentric 1
_reflns_odcompleteness_theta 26.32
_olex2_refinement_description
;
1. Fixed Uiso
 At 1.2 times of:
  All C(H) groups
 At 1.5 times of:
  All C(H,H,H) groups
2. Restrained distances
 H2-N2
 0.98 with sigma of 0.05
 N3-H3
 0.98 with sigma of 0.05
3. Rigid body (RIGU) restrains
 O9, N6, C36, C37, H37A, H37B, H37C, C38
 with sigma for 1-2 distances of 0.004 and sigma for 1-3 distances of 0.004
4. Others
 Fixed Sof: O9(0.5) N6(0.5) C36(0.5) H36(0.5) C37(0.5) H37A(0.5) H37B(0.5)
 H37C(0.5) C38(0.5) H38A(0.5) H38B(0.5) H38C(0.5)
5.a Aromatic/amide H refined with riding coordinates:
 C1(H1), C2(H2A), C4(H4), C5(H5), C8(H8), C9(H9), C11(H11), C12(H12), C15(H15),
  C16(H16), C17(H17), C18(H18), C21(H21), C22(H22), C24(H24), C25(H25),
 C27(H27), C28(H28), C30(H30), C31(H31), C36(H36), C33(H33)
5.b Idealised Me refined as rotating group:
 C37(H37A,H37B,H37C), C38(H38A,H38B,H38C), C34(H34A,H34B,H34C), C35(H35A,H35B,
 H35C)
;
_olex2_exptl_crystal_mounting_method loop
_olex2_submission_special_instructions 'No special instructions were received'
_oxdiff_exptl_absorpt_empirical_details
;
Empirical correction (ABSPACK) includes:
- Absorption correction using spherical harmonics
- Frame scaling
;
_oxdiff_exptl_absorpt_empirical_full_max 1.179
_oxdiff_exptl_absorpt_empirical_full_min 0.815

loop_
_space_group_symop_operation_xyz
'x, y, z'
'-x, -y, -z'

loop_
_atom_site_label
_atom_site_type_symbol
_atom_site_fract_x
_atom_site_fract_y
_atom_site_fract_z
_atom_site_U_iso_or_equiv
_atom_site_adp_type
_atom_site_occupancy
_atom_site_site_symmetry_order
_atom_site_calc_flag
_atom_site_refinement_flags_posn
_atom_site_refinement_flags_adp
_atom_site_refinement_flags_occupancy
Co1 Co 0.14258(6) 1.03782(4) 0.91659(4) 0.02119(16) Uani 1 1 d . . .
O1 O 0.3570(5) 0.5970(3) 0.7409(3) 0.0657(13) Uani 1 1 d . . .
O2 O 0.8022(4) 0.4090(3) 1.0625(3) 0.0458(9) Uani 1 1 d . . .
O3 O -0.0539(3) 0.9242(2) 0.8804(2) 0.0311(7) Uani 1 1 d . . .
O4 O -0.2520(3) 0.9062(2) 0.9335(2) 0.0269(6) Uani 1 1 d . . .
O5 O -0.5219(4) 0.8520(3) 0.4935(3) 0.0466(9) Uani 1 1 d . . .
O6 O -0.3378(3) 0.8627(2) 0.1079(2) 0.0281(7) Uani 1 1 d . . .
O7 O -0.1336(3) 0.9802(2) 0.2319(2) 0.0290(7) Uani 1 1 d . . .
N1 N 0.2304(4) 0.9144(3) 0.8856(3) 0.0255(8) Uani 1 1 d . . .
N2 N 0.5094(4) 0.6805(3) 0.9019(3) 0.0317(9) Uani 1 1 d D . .
H2 H 0.542(6) 0.738(3) 0.963(3) 0.043(15) Uiso 1 1 d D . .
N3 N 0.8023(4) 0.4082(3) 0.9109(3) 0.0293(8) Uani 1 1 d D . .
H3 H 0.837(7) 0.381(5) 0.856(4) 0.08(2) Uiso 1 1 d D . .
N4 N 1.0457(4) 0.1554(3) 0.9389(3) 0.0257(8) Uani 1 1 d . . .
C1 C 0.3214(6) 0.9113(4) 0.9579(4) 0.0477(14) Uani 1 1 d . . .
H1 H 0.3479 0.9640 1.0232 0.057 Uiso 1 1 calc R . .
C2 C 0.3801(6) 0.8348(4) 0.9431(4) 0.0491(14) Uani 1 1 d . . .
H2A H 0.4442 0.8375 0.9976 0.059 Uiso 1 1 calc R . .
C3 C 0.3449(5) 0.7559(3) 0.8496(4) 0.0303(10) Uani 1 1 d . . .
C4 C 0.2454(7) 0.7559(5) 0.7741(4) 0.0585(18) Uani 1 1 d . . .
H4 H 0.2134 0.7018 0.7089 0.070 Uiso 1 1 calc R . .
C5 C 0.1924(7) 0.8362(4) 0.7947(4) 0.0525(16) Uani 1 1 d . . .
H5 H 0.1269 0.8349 0.7418 0.063 Uiso 1 1 calc R . .
C6 C 0.4049(5) 0.6704(4) 0.8255(4) 0.0381(12) Uani 1 1 d . . .
C7 C 0.5787(5) 0.6084(3) 0.9008(4) 0.0294(10) Uani 1 1 d . . .
C8 C 0.6323(5) 0.6080(4) 0.9914(4) 0.0330(10) Uani 1 1 d . . .
H8 H 0.6194 0.6527 1.0495 0.040 Uiso 1 1 calc R . .
C9 C 0.7047(5) 0.5424(4) 0.9972(4) 0.0327(10) Uani 1 1 d . . .
H9 H 0.7392 0.5426 1.0586 0.039 Uiso 1 1 calc R . .
C10 C 0.7260(5) 0.4758(3) 0.9106(4) 0.0278(9) Uani 1 1 d . . .
C11 C 0.6733(5) 0.4773(4) 0.8203(4) 0.0359(11) Uani 1 1 d . . .
H11 H 0.6870 0.4334 0.7622 0.043 Uiso 1 1 calc R . .
C12 C 0.6003(5) 0.5434(4) 0.8149(4) 0.0348(11) Uani 1 1 d . . .
H12 H 0.5662 0.5439 0.7538 0.042 Uiso 1 1 calc R . .
C13 C 0.8324(5) 0.3773(3) 0.9828(4) 0.0296(10) Uani 1 1 d . . .
C14 C 0.9077(5) 0.2998(3) 0.9625(3) 0.0263(9) Uani 1 1 d . . .
C15 C 0.9961(5) 0.3014(3) 1.0449(3) 0.0289(9) Uani 1 1 d . . .
H15 H 1.0096 0.3501 1.1099 0.035 Uiso 1 1 calc R . .
C16 C 1.0638(5) 0.2301(3) 1.0299(3) 0.0283(9) Uani 1 1 d . . .
H16 H 1.1257 0.2339 1.0861 0.034 Uiso 1 1 calc R . .
C17 C 0.9582(5) 0.1535(4) 0.8598(4) 0.0322(10) Uani 1 1 d . . .
H17 H 0.9434 0.1021 0.7958 0.039 Uiso 1 1 calc R . .
C18 C 0.8880(5) 0.2237(4) 0.8674(4) 0.0341(11) Uani 1 1 d . . .
H18 H 0.8291 0.2198 0.8100 0.041 Uiso 1 1 calc R . .
C19 C -0.1909(5) 0.9081(3) 0.8673(3) 0.0238(8) Uani 1 1 d . . .
C20 C -0.2812(5) 0.8883(3) 0.7676(3) 0.0275(9) Uani 1 1 d . . .
C21 C -0.2315(5) 0.8546(4) 0.6844(4) 0.0391(12) Uani 1 1 d . . .
H21 H -0.1446 0.8413 0.6906 0.047 Uiso 1 1 calc R . .
C22 C -0.3114(6) 0.8406(5) 0.5919(4) 0.0453(13) Uani 1 1 d . . .
H22 H -0.2804 0.8150 0.5355 0.054 Uiso 1 1 calc R . .
C23 C -0.4366(5) 0.8647(4) 0.5838(4) 0.0369(11) Uani 1 1 d . . .
C24 C -0.4876(6) 0.8967(5) 0.6652(4) 0.0433(13) Uani 1 1 d . . .
H24 H -0.5734 0.9114 0.6590 0.052 Uiso 1 1 calc R . .
C25 C -0.4112(5) 0.9072(4) 0.7568(4) 0.0397(12) Uani 1 1 d . . .
H25 H -0.4475 0.9270 0.8114 0.048 Uiso 1 1 calc R . .
C26 C -0.4526(5) 0.8687(4) 0.4252(4) 0.0363(11) Uani 1 1 d . . .
C27 C -0.3150(6) 0.9459(5) 0.4542(4) 0.0472(14) Uani 1 1 d . . .
H27 H -0.2630 0.9890 0.5222 0.057 Uiso 1 1 calc R . .
C28 C -0.2547(6) 0.9584(4) 0.3802(4) 0.0410(12) Uani 1 1 d . . .
H28 H -0.1607 1.0090 0.3993 0.049 Uiso 1 1 calc R . .
C29 C -0.3332(5) 0.8963(3) 0.2779(3) 0.0268(9) Uani 1 1 d . . .
C30 C -0.4732(5) 0.8217(4) 0.2507(3) 0.0313(10) Uani 1 1 d . . .
H30 H -0.5276 0.7803 0.1829 0.038 Uiso 1 1 calc R . .
C31 C -0.5330(5) 0.8084(4) 0.3248(3) 0.0337(10) Uani 1 1 d . . .
H31 H -0.6274 0.7585 0.3061 0.040 Uiso 1 1 calc R . .
C32 C -0.2651(5) 0.9135(3) 0.2023(3) 0.0259(9) Uani 1 1 d . . .
O9 O 1.0798(12) 0.3328(8) 0.4503(7) 0.080(3) Uani 0.5 1 d . U P
N6 N 1.1925(16) 0.4839(9) 0.4462(8) 0.077(4) Uani 0.5 1 d . U P
C36 C 1.1478(19) 0.4212(13) 0.4846(11) 0.077(4) Uani 0.5 1 d . U P
H36 H 1.1767 0.4544 0.5547 0.093 Uiso 0.5 1 calc R . P
C37 C 1.270(2) 0.5910(12) 0.4896(11) 0.096(6) Uani 0.5 1 d . U P
H37A H 1.2794 0.6213 0.5602 0.143 Uiso 0.5 1 calc GR U P
H37B H 1.2181 0.6213 0.4574 0.143 Uiso 0.5 1 calc GR U P
H37C H 1.3674 0.6048 0.4815 0.143 Uiso 0.5 1 calc GR U P
C38 C 1.125(2) 0.4323(14) 0.3376(11) 0.126(8) Uani 0.5 1 d . U P
H38A H 1.0194 0.4123 0.3220 0.189 Uiso 0.5 1 calc GR . P
H38B H 1.1481 0.3711 0.3084 0.189 Uiso 0.5 1 calc GR . P
H38C H 1.1631 0.4794 0.3105 0.189 Uiso 0.5 1 calc GR . P
O8 O 0.8947(4) 0.3535(3) 0.7316(3) 0.0555(11) Uani 1 1 d . . .
N5 N 1.0765(5) 0.3086(4) 0.6756(4) 0.0599(14) Uani 1 1 d . . .
C33 C 1.0250(7) 0.3738(4) 0.7322(4) 0.0462(13) Uani 1 1 d . . .
H33 H 1.0926 0.4411 0.7766 0.055 Uiso 1 1 calc R . .
C34 C 0.9764(10) 0.2042(6) 0.5983(8) 0.130(5) Uani 1 1 d . . .
H34A H 0.8760 0.1953 0.5980 0.195 Uiso 1 1 calc GR . .
H34B H 1.0018 0.1525 0.6125 0.195 Uiso 1 1 calc GR . .
H34C H 0.9854 0.1962 0.5334 0.195 Uiso 1 1 calc GR . .
C35 C 1.2311(7) 0.3354(6) 0.6809(7) 0.085(2) Uani 1 1 d . . .
H35A H 1.2861 0.4074 0.7291 0.128 Uiso 1 1 calc GR . .
H35B H 1.2409 0.3254 0.6158 0.128 Uiso 1 1 calc GR . .
H35C H 1.2692 0.2914 0.7014 0.128 Uiso 1 1 calc GR . .

loop_
_atom_site_aniso_label
_atom_site_aniso_U_11
_atom_site_aniso_U_22
_atom_site_aniso_U_33
_atom_site_aniso_U_23
_atom_site_aniso_U_13
_atom_site_aniso_U_12
Co1 0.0216(3) 0.0258(3) 0.0246(3) 0.0147(2) 0.0089(2) 0.0148(2)
O1 0.077(3) 0.052(2) 0.047(2) -0.004(2) -0.011(2) 0.050(2)
O2 0.067(3) 0.046(2) 0.054(2) 0.0317(19) 0.035(2) 0.042(2)
O3 0.0249(16) 0.0307(17) 0.0441(19) 0.0194(15) 0.0133(14) 0.0144(13)
O4 0.0275(16) 0.0354(17) 0.0269(16) 0.0168(14) 0.0107(13) 0.0189(14)
O5 0.036(2) 0.082(3) 0.0317(19) 0.035(2) 0.0124(15) 0.0208(19)
O6 0.0289(16) 0.0332(17) 0.0265(16) 0.0159(14) 0.0090(13) 0.0141(13)
O7 0.0334(17) 0.0313(16) 0.0255(16) 0.0145(13) 0.0112(13) 0.0132(14)
N1 0.0255(18) 0.0266(19) 0.031(2) 0.0154(16) 0.0089(15) 0.0146(15)
N2 0.028(2) 0.0242(19) 0.043(2) 0.0128(18) 0.0058(17) 0.0165(16)
N3 0.030(2) 0.029(2) 0.036(2) 0.0162(18) 0.0087(17) 0.0207(17)
N4 0.0243(18) 0.0276(19) 0.031(2) 0.0158(16) 0.0078(15) 0.0147(15)
C1 0.066(4) 0.047(3) 0.033(3) 0.010(2) 0.003(2) 0.045(3)
C2 0.060(4) 0.052(3) 0.042(3) 0.015(3) 0.004(3) 0.045(3)
C3 0.027(2) 0.026(2) 0.040(3) 0.015(2) 0.0053(19) 0.0148(19)
C4 0.073(4) 0.053(3) 0.038(3) -0.001(3) -0.007(3) 0.051(3)
C5 0.066(4) 0.054(3) 0.038(3) 0.011(3) -0.001(3) 0.045(3)
C6 0.035(3) 0.029(2) 0.048(3) 0.012(2) 0.004(2) 0.020(2)
C7 0.024(2) 0.022(2) 0.045(3) 0.016(2) 0.0068(19) 0.0134(18)
C8 0.037(3) 0.028(2) 0.042(3) 0.016(2) 0.018(2) 0.022(2)
C9 0.037(3) 0.032(2) 0.039(3) 0.019(2) 0.014(2) 0.021(2)
C10 0.023(2) 0.020(2) 0.041(3) 0.0123(19) 0.0096(19) 0.0132(17)
C11 0.037(3) 0.031(2) 0.036(3) 0.009(2) 0.006(2) 0.020(2)
C12 0.040(3) 0.033(2) 0.033(3) 0.012(2) 0.005(2) 0.024(2)
C13 0.025(2) 0.022(2) 0.041(3) 0.014(2) 0.0091(19) 0.0104(18)
C14 0.022(2) 0.023(2) 0.038(2) 0.0156(19) 0.0101(18) 0.0122(17)
C15 0.034(2) 0.024(2) 0.033(2) 0.0138(19) 0.0128(19) 0.0142(19)
C16 0.031(2) 0.027(2) 0.031(2) 0.0151(19) 0.0064(18) 0.0163(19)
C17 0.038(3) 0.029(2) 0.030(2) 0.0100(19) 0.004(2) 0.022(2)
C18 0.035(3) 0.036(3) 0.033(2) 0.014(2) 0.0002(19) 0.023(2)
C19 0.025(2) 0.022(2) 0.031(2) 0.0146(18) 0.0119(18) 0.0125(17)
C20 0.029(2) 0.032(2) 0.026(2) 0.0160(19) 0.0104(18) 0.0129(19)
C21 0.033(3) 0.057(3) 0.031(3) 0.016(2) 0.013(2) 0.025(2)
C22 0.049(3) 0.069(4) 0.026(3) 0.022(3) 0.019(2) 0.029(3)
C23 0.034(3) 0.051(3) 0.030(2) 0.023(2) 0.010(2) 0.015(2)
C24 0.039(3) 0.073(4) 0.036(3) 0.031(3) 0.015(2) 0.035(3)
C25 0.038(3) 0.062(3) 0.031(3) 0.023(2) 0.017(2) 0.029(3)
C26 0.034(3) 0.048(3) 0.030(2) 0.023(2) 0.010(2) 0.013(2)
C27 0.046(3) 0.058(3) 0.020(2) 0.013(2) 0.004(2) 0.003(3)
C28 0.039(3) 0.043(3) 0.028(3) 0.014(2) 0.006(2) 0.004(2)
C29 0.028(2) 0.028(2) 0.027(2) 0.0158(19) 0.0080(18) 0.0095(18)
C30 0.031(2) 0.036(2) 0.024(2) 0.0123(19) 0.0044(18) 0.011(2)
C31 0.029(2) 0.040(3) 0.032(2) 0.020(2) 0.0080(19) 0.009(2)
C32 0.032(2) 0.028(2) 0.027(2) 0.0164(19) 0.0104(18) 0.0181(19)
O9 0.095(7) 0.059(5) 0.051(5) 0.012(4) 0.007(5) 0.010(5)
N6 0.125(10) 0.067(6) 0.033(5) 0.020(4) 0.032(5) 0.028(6)
C36 0.099(11) 0.074(6) 0.046(7) 0.021(5) 0.020(6) 0.025(6)
C37 0.132(14) 0.072(7) 0.049(8) 0.016(6) 0.011(8) 0.015(7)
C38 0.175(18) 0.095(11) 0.043(6) 0.028(6) 0.020(7) -0.027(11)
O8 0.044(2) 0.077(3) 0.053(2) 0.028(2) 0.0221(19) 0.031(2)
N5 0.043(3) 0.038(3) 0.079(4) 0.006(3) 0.025(3) 0.012(2)
C33 0.052(3) 0.041(3) 0.038(3) 0.009(2) 0.011(2) 0.021(3)
C34 0.085(6) 0.063(5) 0.152(10) -0.025(6) 0.044(6) 0.003(5)
C35 0.048(4) 0.078(5) 0.133(7) 0.042(5) 0.042(4) 0.027(4)

loop_
_atom_type_symbol
_atom_type_description
_atom_type_scat_dispersion_real
_atom_type_scat_dispersion_imag
_atom_type_scat_source
C C 0.0033 0.0016 'International Tables Vol C Tables 4.2.6.8 and 6.1.1.4'
H H 0.0000 0.0000 'International Tables Vol C Tables 4.2.6.8 and 6.1.1.4'
Co Co 0.3494 0.9721 'International Tables Vol C Tables 4.2.6.8 and 6.1.1.4'
N N 0.0061 0.0033 'International Tables Vol C Tables 4.2.6.8 and 6.1.1.4'
O O 0.0106 0.0060 'International Tables Vol C Tables 4.2.6.8 and 6.1.1.4'

loop_
_geom_angle_atom_site_label_1
_geom_angle_atom_site_label_2
_geom_angle_atom_site_label_3
_geom_angle
_geom_angle_site_symmetry_1
_geom_angle_site_symmetry_3
O3 Co1 O4 108.67(13) . 2_577
O3 Co1 O6 157.89(12) . 2_576
O3 Co1 O7 97.59(13) . 2_576
O3 Co1 N1 85.35(13) . .
O3 Co1 N4 92.69(13) . 1_465
O4 Co1 O6 92.84(12) 2_577 2_576
O4 Co1 O7 152.85(12) 2_577 2_576
O4 Co1 N1 87.55(12) 2_577 .
O4 Co1 N4 95.62(13) 2_577 1_465
O7 Co1 O6 60.49(11) 2_576 2_576
O7 Co1 N1 87.80(13) 2_576 .
O7 Co1 N4 89.81(13) 2_576 1_465
N1 Co1 O6 90.63(12) . 2_576
N4 Co1 O6 90.19(12) 1_465 2_576
N4 Co1 N1 176.69(14) 1_465 .
C19 O3 Co1 141.5(3) . .
C19 O4 Co1 125.2(3) . 2_577
C26 O5 C23 119.2(4) . .
C32 O6 Co1 86.7(2) . 2_576
C32 O7 Co1 92.6(2) . 2_576
C1 N1 Co1 121.6(3) . .
C1 N1 C5 115.7(4) . .
C5 N1 Co1 122.7(3) . .
C6 N2 H2 120(3) . .
C6 N2 C7 127.1(4) . .
C7 N2 H2 113(3) . .
C10 N3 H3 118(4) . .
C13 N3 H3 115(4) . .
C13 N3 C10 127.2(4) . .
C16 N4 Co1 123.4(3) . 1_645
C17 N4 Co1 120.1(3) . 1_645
C17 N4 C16 116.5(4) . .
N1 C1 H1 117.9 . .
N1 C1 C2 124.3(5) . .
C2 C1 H1 117.9 . .
C1 C2 H2A 119.8 . .
C3 C2 C1 120.4(5) . .
C3 C2 H2A 119.8 . .
C2 C3 C4 116.0(4) . .
C2 C3 C6 124.4(4) . .
C4 C3 C6 119.6(4) . .
C3 C4 H4 119.9 . .
C3 C4 C5 120.2(5) . .
C5 C4 H4 119.9 . .
N1 C5 C4 123.4(5) . .
N1 C5 H5 118.3 . .
C4 C5 H5 118.3 . .
O1 C6 N2 124.2(4) . .
O1 C6 C3 120.1(4) . .
N2 C6 C3 115.7(4) . .
C8 C7 N2 117.7(4) . .
C12 C7 N2 122.8(4) . .
C12 C7 C8 119.4(4) . .
C7 C8 H8 119.4 . .
C7 C8 C9 121.1(4) . .
C9 C8 H8 119.4 . .
C8 C9 H9 120.1 . .
C8 C9 C10 119.9(4) . .
C10 C9 H9 120.1 . .
C9 C10 N3 123.1(4) . .
C11 C10 N3 118.2(4) . .
C11 C10 C9 118.7(4) . .
C10 C11 H11 119.4 . .
C10 C11 C12 121.2(4) . .
C12 C11 H11 119.4 . .
C7 C12 C11 119.7(4) . .
C7 C12 H12 120.2 . .
C11 C12 H12 120.2 . .
O2 C13 N3 123.8(4) . .
O2 C13 C14 119.3(4) . .
N3 C13 C14 116.9(4) . .
C15 C14 C13 117.5(4) . .
C15 C14 C18 118.0(4) . .
C18 C14 C13 124.5(4) . .
C14 C15 H15 120.3 . .
C16 C15 C14 119.4(4) . .
C16 C15 H15 120.3 . .
N4 C16 C15 123.7(4) . .
N4 C16 H16 118.1 . .
C15 C16 H16 118.1 . .
N4 C17 H17 118.0 . .
N4 C17 C18 123.9(4) . .
C18 C17 H17 118.0 . .
C14 C18 C17 118.5(4) . .
C14 C18 H18 120.7 . .
C17 C18 H18 120.7 . .
O3 C19 C20 117.6(4) . .
O4 C19 O3 122.9(4) . .
O4 C19 C20 119.6(4) . .
C21 C20 C19 119.6(4) . .
C25 C20 C19 121.2(4) . .
C25 C20 C21 119.1(4) . .
C20 C21 H21 119.9 . .
C20 C21 C22 120.1(4) . .
C22 C21 H21 119.9 . .
C21 C22 H22 120.0 . .
C23 C22 C21 119.9(4) . .
C23 C22 H22 120.0 . .
C22 C23 O5 122.9(4) . .
C24 C23 O5 116.7(4) . .
C24 C23 C22 120.3(4) . .
C23 C24 H24 120.1 . .
C23 C24 C25 119.9(5) . .
C25 C24 H24 120.1 . .
C20 C25 C24 120.6(4) . .
C20 C25 H25 119.7 . .
C24 C25 H25 119.7 . .
C27 C26 O5 122.9(4) . .
C31 C26 O5 116.3(4) . .
C31 C26 C27 120.6(4) . .
C26 C27 H27 120.5 . .
C26 C27 C28 119.1(5) . .
C28 C27 H27 120.5 . .
C27 C28 H28 119.5 . .
C29 C28 C27 121.1(5) . .
C29 C28 H28 119.5 . .
C28 C29 C32 119.0(4) . .
C30 C29 C28 118.8(4) . .
C30 C29 C32 122.2(4) . .
C29 C30 H30 119.9 . .
C29 C30 C31 120.2(4) . .
C31 C30 H30 119.9 . .
C26 C31 C30 120.2(4) . .
C26 C31 H31 119.9 . .
C30 C31 H31 119.9 . .
O6 C32 C29 120.8(4) . .
O7 C32 O6 120.0(4) . .
O7 C32 C29 119.2(4) . .
C36 N6 C37 132.1(12) . .
C36 N6 C38 111.0(13) . .
C37 N6 C38 115.9(12) . .
O9 C36 N6 133.5(15) . .
O9 C36 H36 113.3 . .
N6 C36 H36 113.3 . .
N6 C37 H37A 109.5 . .
N6 C37 H37B 109.5 . .
N6 C37 H37C 109.5 . .
H37A C37 H37B 109.5 . .
H37A C37 H37C 109.5 . .
H37B C37 H37C 109.5 . .
N6 C38 H38A 109.5 . .
N6 C38 H38B 109.5 . .
N6 C38 H38C 109.5 . .
H38A C38 H38B 109.5 . .
H38A C38 H38C 109.5 . .
H38B C38 H38C 109.5 . .
C33 N5 C34 120.8(6) . .
C33 N5 C35 123.4(5) . .
C35 N5 C34 115.7(6) . .
O8 C33 N5 125.6(5) . .
O8 C33 H33 117.2 . .
N5 C33 H33 117.2 . .
N5 C34 H34A 109.5 . .
N5 C34 H34B 109.5 . .
N5 C34 H34C 109.5 . .
H34A C34 H34B 109.5 . .
H34A C34 H34C 109.5 . .
H34B C34 H34C 109.5 . .
N5 C35 H35A 109.5 . .
N5 C35 H35B 109.5 . .
N5 C35 H35C 109.5 . .
H35A C35 H35B 109.5 . .
H35A C35 H35C 109.5 . .
H35B C35 H35C 109.5 . .

loop_
_geom_bond_atom_site_label_1
_geom_bond_atom_site_label_2
_geom_bond_distance
_geom_bond_site_symmetry_2
Co1 O3 2.007(3) .
Co1 O4 2.053(3) 2_577
Co1 O6 2.257(3) 2_576
Co1 O7 2.133(3) 2_576
Co1 N1 2.174(3) .
Co1 N4 2.168(3) 1_465
O1 C6 1.222(6) .
O2 C13 1.232(6) .
O3 C19 1.271(5) .
O4 Co1 2.053(3) 2_577
O4 C19 1.252(5) .
O5 C23 1.390(6) .
O5 C26 1.386(6) .
O6 Co1 2.257(3) 2_576
O6 C32 1.284(5) .
O7 Co1 2.133(3) 2_576
O7 C32 1.271(5) .
N1 C1 1.317(6) .
N1 C5 1.321(6) .
N2 H2 0.91(4) .
N2 C6 1.341(6) .
N2 C7 1.424(5) .
N3 H3 0.94(4) .
N3 C10 1.419(5) .
N3 C13 1.351(6) .
N4 Co1 2.168(3) 1_645
N4 C16 1.340(6) .
N4 C17 1.337(5) .
C1 H1 0.9300 .
C1 C2 1.380(6) .
C2 H2A 0.9300 .
C2 C3 1.354(7) .
C3 C4 1.375(7) .
C3 C6 1.500(6) .
C4 H4 0.9300 .
C4 C5 1.388(7) .
C5 H5 0.9300 .
C7 C8 1.383(7) .
C7 C12 1.382(6) .
C8 H8 0.9300 .
C8 C9 1.383(6) .
C9 H9 0.9300 .
C9 C10 1.397(6) .
C10 C11 1.385(7) .
C11 H11 0.9300 .
C11 C12 1.392(6) .
C12 H12 0.9300 .
C13 C14 1.506(6) .
C14 C15 1.383(6) .
C14 C18 1.388(6) .
C15 H15 0.9300 .
C15 C16 1.376(6) .
C16 H16 0.9300 .
C17 H17 0.9300 .
C17 C18 1.390(6) .
C18 H18 0.9300 .
C19 C20 1.486(6) .
C20 C21 1.386(6) .
C20 C25 1.385(6) .
C21 H21 0.9300 .
C21 C22 1.390(7) .
C22 H22 0.9300 .
C22 C23 1.379(7) .
C23 C24 1.370(7) .
C24 H24 0.9300 .
C24 C25 1.387(7) .
C25 H25 0.9300 .
C26 C27 1.379(7) .
C26 C31 1.376(7) .
C27 H27 0.9300 .
C27 C28 1.396(7) .
C28 H28 0.9300 .
C28 C29 1.396(6) .
C29 C30 1.383(6) .
C29 C32 1.481(6) .
C30 H30 0.9300 .
C30 C31 1.397(6) .
C31 H31 0.9300 .
O9 C36 1.151(17) .
N6 C36 1.293(18) .
N6 C37 1.385(18) .
N6 C38 1.451(18) .
C36 H36 0.9300 .
C37 H37A 0.9600 .
C37 H37B 0.9600 .
C37 H37C 0.9600 .
C38 H38A 0.9600 .
C38 H38B 0.9600 .
C38 H38C 0.9600 .
O8 C33 1.232(6) .
N5 C33 1.311(7) .
N5 C34 1.459(9) .
N5 C35 1.444(8) .
C33 H33 0.9300 .
C34 H34A 0.9600 .
C34 H34B 0.9600 .
C34 H34C 0.9600 .
C35 H35A 0.9600 .
C35 H35B 0.9600 .
C35 H35C 0.9600 .

loop_
_geom_hbond_atom_site_label_D
_geom_hbond_atom_site_label_H
_geom_hbond_atom_site_label_A
_geom_hbond_distance_DH
_geom_hbond_distance_HA
_geom_hbond_distance_DA
_geom_hbond_angle_DHA
_geom_hbond_site_symmetry_A
N2 H2 O6 0.91(4) 2.11(4) 3.003(5) 167(5) 1_656
N3 H3 O8 0.94(4) 1.98(4) 2.888(6) 164(6) .
